data_7061892
loop_
_publ_author_name
'Vithana, Vidushi P.'
'Guo, Zhifang'
'Deacon, Glen B.'
'Somers, Anthony E.'
'Junk, Peter C.'

_publ_section_title
;
 Synthesis, structure, and corrosion inhibiting properties of REIII
 3-thiophenecarboxylate complexes
;
_journal_issue 40
_journal_name_full 'New Journal of Chemistry'
_journal_page_first 19104
_journal_page_last 19111
_journal_paper_doi 10.1039/D2NJ03556A
_journal_volume 46
_journal_year 2022
_chemical_formula_moiety 'C30 H26 Er2 O16 S6, H2 O'
_chemical_formula_sum 'C30 H28 Er2 O17 S6'
_chemical_formula_weight 1187.40
_space_group_crystal_system monoclinic
_space_group_IT_number 14
_space_group_name_Hall '-P 2ybc'
_space_group_name_H-M_alt 'P 1 21/c 1'
_atom_sites_solution_hydrogens mixed
_atom_sites_solution_primary dual
_audit_creation_date 2022-04-20
_audit_creation_method
;
Olex2 1.3
(compiled 2020.02.04 svn.rd84adfe8 for OlexSys, GUI svn.r6032)
;
_audit_update_record
;
2022-07-05 deposited with the CCDC.	2022-09-07 downloaded from the CCDC.
;
_cell_angle_alpha 90
_cell_angle_beta 116.458(8)
_cell_angle_gamma 90
_cell_formula_units_Z 2
_cell_length_a 9.9187(7)
_cell_length_b 19.1800(7)
_cell_length_c 11.0843(7)
_cell_measurement_reflns_used 4315
_cell_measurement_temperature 123.00(10)
_cell_measurement_theta_max 25
_cell_measurement_theta_min 2
_cell_volume 1887.8(2)
_computing_molecular_graphics 'Olex2 1.3 (Dolomanov et al., 2009)'
_computing_publication_material 'Olex2 1.3 (Dolomanov et al., 2009)'
_computing_structure_refinement 'SHELXL 2018/3 (Sheldrick, 2015)'
_computing_structure_solution 'SHELXT 2018/2 (Sheldrick, 2018)'
_diffrn_ambient_temperature 123.00(10)
_diffrn_measured_fraction_theta_full 0.998
_diffrn_measured_fraction_theta_max 0.998
_diffrn_measurement_device_type 'XtaLAB Synergy, Dualflex, HyPix'
_diffrn_measurement_method '\f and \w scans'
_diffrn_radiation_monochromator graphite
_diffrn_radiation_type MoK\a
_diffrn_radiation_wavelength 0.71073
_diffrn_reflns_av_R_equivalents 0.0846
_diffrn_reflns_av_unetI/netI 0.0381
_diffrn_reflns_Laue_measured_fraction_full 0.998
_diffrn_reflns_Laue_measured_fraction_max 0.998
_diffrn_reflns_limit_h_max 12
_diffrn_reflns_limit_h_min -12
_diffrn_reflns_limit_k_max 24
_diffrn_reflns_limit_k_min -24
_diffrn_reflns_limit_l_max 14
_diffrn_reflns_limit_l_min -14
_diffrn_reflns_number 36686
_diffrn_reflns_point_group_measured_fraction_full 0.998
_diffrn_reflns_point_group_measured_fraction_max 0.998
_diffrn_reflns_theta_full 25.242
_diffrn_reflns_theta_max 27.484
_diffrn_reflns_theta_min 3.706
_diffrn_standards_number 0
_exptl_absorpt_coefficient_mu 4.821
_exptl_absorpt_correction_T_max 1.00000
_exptl_absorpt_correction_T_min 0.87614
_exptl_absorpt_correction_type multi-scan
_exptl_absorpt_process_details
;
CrysAlisPro 1.171.41.113a (Rigaku Oxford Diffraction, 2021)
Empirical absorption correction using spherical harmonics,
implemented in SCALE3 ABSPACK scaling algorithm.
;
_exptl_crystal_colour pink
_exptl_crystal_colour_primary pink
_exptl_crystal_density_diffrn 2.089
_exptl_crystal_description prism
_exptl_crystal_F_000 1152
_exptl_crystal_size_max 0.2
_exptl_crystal_size_mid 0.2
_exptl_crystal_size_min 0.15
_refine_diff_density_max 0.866
_refine_diff_density_min -1.065
_refine_diff_density_rms 0.125
_refine_ls_extinction_method none
_refine_ls_goodness_of_fit_ref 1.036
_refine_ls_hydrogen_treatment constr
_refine_ls_matrix_type full
_refine_ls_number_parameters 282
_refine_ls_number_reflns 4315
_refine_ls_number_restraints 29
_refine_ls_restrained_S_all 1.042
_refine_ls_R_factor_all 0.0321
_refine_ls_R_factor_gt 0.0235
_refine_ls_shift/su_max 0.002
_refine_ls_shift/su_mean 0.000
_refine_ls_structure_factor_coef Fsqd
_refine_ls_weighting_details 'w=1/[\s^2^(Fo^2^)+(0.0205P)^2^+0.7553P] where P=(Fo^2^+2Fc^2^)/3'
_refine_ls_weighting_scheme calc
_refine_ls_wR_factor_gt 0.0511
_refine_ls_wR_factor_ref 0.0546
_reflns_Friedel_coverage 0.000
_reflns_number_gt 3667
_reflns_number_total 4315
_reflns_threshold_expression 'I > 2\s(I)'
_cod_data_source_file d2nj03556a2.cif
_cod_data_source_block er1
_cod_depositor_comments 'Adding full bibliography for 7061882--7061892.cif.'
_cod_database_code 7061892
_shelx_shelxl_version_number 2018/3
_shelx_space_group_comment
;
The symmetry employed for this shelxl refinement is uniquely defined
by the following loop, which should always be used as a source of
symmetry information in preference to the above space-group names.
They are only intended as comments.
;
_shelx_estimated_absorpt_t_max 0.532
_shelx_estimated_absorpt_t_min 0.446
_olex2_refinement_description
;
1. Fixed Uiso
 At 1.2 times of:
  All C(H) groups, All C(H,H) groups
 At 1.5 times of:
  All O(H,H) groups
2. Restrained distances
 C9-C8 \\sim C9A-C10
 with sigma of 0.02
 C14A-C15 \\sim C14-C13
 with sigma of 0.02
 C5-C4 \\sim C5A-C3
 with sigma of 0.02
3. Rigid bond restraints
 C14, C13
 with sigma for 1-2 distances of 0.001 and sigma for 1-3 distances of 0.001
 C14A, C15
 with sigma for 1-2 distances of 0.001 and sigma for 1-3 distances of 0.001
4. Uiso/Uaniso restraints and constraints
C14A \\sim C15: within 2A with sigma of 0.01 and sigma for terminal atoms of
0.02 within 2A
C14 \\sim C13: within 2A with sigma of 0.01 and sigma for terminal atoms of
0.02 within 2A
Uanis(C5A) \\sim Ueq, Uanis(C5) \\sim Ueq: with sigma of 0.005 and sigma for
terminal atoms of 0.01
Uanis(S1) = Uanis(S1A)
Uanis(S2) = Uanis(S2A)
Uanis(S3) = Uanis(S3A)
Uanis(C5A) = Uanis(C5)
Uanis(C14) = Uanis(C14A)
Uanis(C9) = Uanis(C9A)
5. Others
 Sof(S2)=Sof(H10A)=1-FVAR(1)
 Sof(S2A)=Sof(H8AA)=FVAR(1)
 Sof(S3)=Sof(H15A)=1-FVAR(2)
 Sof(S3A)=Sof(H13)=FVAR(2)
 Sof(S1)=Sof(H3A)=1-FVAR(3)
 Sof(S1A)=Sof(H4B)=FVAR(3)
 Sof(H3B)=Sof(C5A)=Sof(H5A)=1-FVAR(4)
 Sof(H4A)=Sof(C5)=Sof(H5)=FVAR(4)
 Sof(H13A)=Sof(C14)=Sof(H14)=1-FVAR(5)
 Sof(H15)=Sof(C14A)=Sof(H14A)=FVAR(5)
 Sof(H10)=Sof(C9A)=Sof(H9A)=1-FVAR(6)
 Sof(H8BB)=Sof(C9)=Sof(H9)=FVAR(6)
 Fixed Sof: O9(0.5) H9B(0.5) H9C(0.5)
6.a Free rotating group:
 O9(H9B,H9C)
6.b Rotating group:
 O8(H8A,H8B), O7(H7A,H7B)
6.c Aromatic/amide H refined with riding coordinates:
 C4(H4B), C4(H4A), C8(H8AA), C8(H8BB), C10(H10A), C10(H10), C3(H3A), C3(H3B),
 C15(H15A), C15(H15), C13(H13), C13(H13A), C5(H5), C5A(H5A), C14(H14),
 C14A(H14A), C9(H9), C9A(H9A)
;
_olex2_submission_special_instructions 'No special instructions were received'

loop_
_space_group_symop_operation_xyz
'x, y, z'
'-x, y+1/2, -z+1/2'
'-x, -y, -z'
'x, -y-1/2, z-1/2'

loop_
_atom_site_label
_atom_site_type_symbol
_atom_site_fract_x
_atom_site_fract_y
_atom_site_fract_z
_atom_site_U_iso_or_equiv
_atom_site_adp_type
_atom_site_occupancy
_atom_site_site_symmetry_order
_atom_site_calc_flag
_atom_site_refinement_flags_posn
_atom_site_refinement_flags_adp
_atom_site_refinement_flags_occupancy
_atom_site_disorder_assembly
_atom_site_disorder_group
Er1 Er 0.80321(2) 0.50622(2) 0.54757(2) 0.01167(5) Uani 1 1 d . . . . .
S3A S 1.0512(3) 0.78396(10) 0.7675(2) 0.0388(6) Uani 0.554(3) 1 d . . P A 1
S2A S 0.2717(7) 0.5848(3) -0.0660(5) 0.0284(9) Uani 0.535(7) 1 d . . P B 1
S1 S 0.5934(4) 0.77708(15) 0.8076(3) 0.0335(5) Uani 0.570(6) 1 d . . P C 1
S2 S 0.4178(9) 0.6285(4) -0.0811(6) 0.0284(9) Uani 0.465(7) 1 d . . P B 2
O4 O 0.7579(2) 0.54803(11) 0.3293(2) 0.0173(5) Uani 1 1 d . . . . .
S1A S 0.7188(5) 0.7538(2) 0.9331(4) 0.0335(5) Uani 0.430(6) 1 d . . P C 2
O1 O 0.8194(2) 0.55947(11) 0.7521(2) 0.0197(5) Uani 1 1 d . . . . .
O2 O 0.6539(2) 0.60209(11) 0.5586(2) 0.0160(5) Uani 1 1 d . . . . .
O8 O 0.6481(2) 0.43856(11) 0.6084(2) 0.0164(5) Uani 1 1 d . . . . .
H8A H 0.593307 0.466540 0.628078 0.025 Uiso 1 1 d R U . . .
H8B H 0.585589 0.415199 0.541320 0.025 Uiso 1 1 d R U . . .
O5 O 0.9995(3) 0.57516(12) 0.5875(2) 0.0285(6) Uani 1 1 d . . . . .
S3 S 1.1811(5) 0.8150(2) 0.6807(5) 0.0388(6) Uani 0.446(3) 1 d . . P A 2
O3 O 0.5661(2) 0.50006(10) 0.3435(2) 0.0142(5) Uani 1 1 d . . . . .
O6 O 1.1823(3) 0.60152(12) 0.5334(2) 0.0278(6) Uani 1 1 d . . . . .
O7 O 1.0056(2) 0.45000(11) 0.7310(2) 0.0184(5) Uani 1 1 d . . . . .
H7A H 1.088063 0.453148 0.723288 0.028 Uiso 1 1 d R U . . .
H7B H 1.023297 0.472501 0.803950 0.028 Uiso 1 1 d R U . . .
C1 C 0.7223(3) 0.60536(16) 0.6863(3) 0.0161(7) Uani 1 1 d . . . . .
C11 C 1.0943(3) 0.61678(15) 0.5822(3) 0.0153(7) Uani 1 1 d . . . . .
C6 C 0.6178(3) 0.53363(16) 0.2758(3) 0.0138(6) Uani 1 1 d . . . . .
C2 C 0.6922(4) 0.66409(16) 0.7576(3) 0.0163(7) Uani 1 1 d . . . . .
C12 C 1.1043(3) 0.68824(16) 0.6375(3) 0.0161(7) Uani 1 1 d . . . . .
C7 C 0.5167(4) 0.55879(16) 0.1392(3) 0.0164(7) Uani 1 1 d . . . . .
C4 C 0.7757(4) 0.67703(19) 0.8951(4) 0.0258(8) Uani 1 1 d D . . . .
H4B H 0.852123 0.647615 0.957338 0.031 Uiso 0.430(6) 1 calc R U P C 2
H4A H 0.857748 0.648113 0.950715 0.031 Uiso 0.571(18) 1 calc R U P C 1
C8 C 0.3630(4) 0.54500(18) 0.0763(3) 0.0252(8) Uani 1 1 d D . . . .
H8AA H 0.315584 0.514750 0.113621 0.030 Uiso 0.535(7) 1 calc R U P B 1
H8BB H 0.308877 0.519435 0.113941 0.030 Uiso 0.45(2) 1 calc R U P B 2
C10 C 0.5610(4) 0.60300(18) 0.0635(3) 0.0232(8) Uani 1 1 d D . . . .
H10A H 0.662281 0.617174 0.091196 0.028 Uiso 0.465(7) 1 calc R U P B 2
H10 H 0.661719 0.618579 0.093244 0.028 Uiso 0.55(2) 1 calc R U P B 1
C3 C 0.5835(5) 0.71455(19) 0.6948(4) 0.0314(9) Uani 1 1 d D . . . .
H3A H 0.513335 0.714341 0.602139 0.038 Uiso 0.570(6) 1 calc R U P C 1
H3B H 0.526538 0.715715 0.599590 0.038 Uiso 0.429(18) 1 calc R U P C 2
C15 C 1.1778(4) 0.74341(18) 0.6118(4) 0.0288(8) Uani 1 1 d D U . . .
H15A H 1.224696 0.737949 0.554021 0.035 Uiso 0.446(3) 1 calc R U P A 2
H15 H 1.236500 0.740811 0.563669 0.035 Uiso 0.562(11) 1 calc R U P A 1
C13 C 1.0398(4) 0.7075(2) 0.7219(4) 0.0317(9) Uani 1 1 d D U . . .
H13 H 0.989705 0.673927 0.750547 0.038 Uiso 0.554(3) 1 calc R U P A 1
H13A H 0.970168 0.683780 0.744662 0.038 Uiso 0.438(11) 1 calc R U P A 2
C5 C 0.7330(9) 0.7342(5) 0.9465(8) 0.0156(14) Uani 0.571(18) 1 d D U P C 1
H5 H 0.771693 0.747466 1.038507 0.019 Uiso 0.571(18) 1 calc R U P C 1
C5A C 0.5603(12) 0.7643(7) 0.7780(12) 0.0156(14) Uani 0.429(18) 1 d D U P C 2
H5A H 0.478615 0.795822 0.755112 0.019 Uiso 0.429(18) 1 calc R U P C 2
C14 C 1.1305(11) 0.7921(5) 0.7745(10) 0.0279(15) Uani 0.438(11) 1 d D U P A 2
H14 H 1.141968 0.816934 0.852654 0.034 Uiso 0.438(11) 1 calc R U P A 2
C14A C 1.1445(12) 0.8172(6) 0.6816(14) 0.0279(15) Uani 0.562(11) 1 d D U P A 1
H14A H 1.170792 0.864097 0.674639 0.034 Uiso 0.562(11) 1 calc R U P A 1
C9 C 0.299(3) 0.5767(12) -0.058(2) 0.028(4) Uani 0.45(2) 1 d D . P B 2
H9 H 0.198772 0.568212 -0.125361 0.034 Uiso 0.45(2) 1 calc R U P B 2
C9A C 0.442(3) 0.6225(11) -0.062(2) 0.028(4) Uani 0.55(2) 1 d D . P B 1
H9A H 0.449614 0.649722 -0.130075 0.034 Uiso 0.55(2) 1 calc R U P B 1
O9 O 1.0076(7) 0.4771(3) 0.9735(5) 0.0337(15) Uani 0.5 1 d G . P D -1
H9B H 1.063466 0.468730 1.056117 0.051 Uiso 0.5 1 d G U P D -1
H9C H 0.984584 0.520022 0.971331 0.051 Uiso 0.5 1 d G U P D -1

loop_
_atom_site_aniso_label
_atom_site_aniso_U_11
_atom_site_aniso_U_22
_atom_site_aniso_U_33
_atom_site_aniso_U_23
_atom_site_aniso_U_13
_atom_site_aniso_U_12
Er1 0.01039(8) 0.01165(8) 0.01199(8) 0.00119(5) 0.00410(6) 0.00118(5)
S3A 0.0518(15) 0.0234(8) 0.0347(9) -0.0090(6) 0.0136(10) 0.0014(8)
S2A 0.027(2) 0.0274(13) 0.0194(10) 0.0061(8) -0.0001(10) 0.0007(12)
S1 0.0477(12) 0.0210(10) 0.0334(10) -0.0067(7) 0.0196(8) 0.0037(8)
S2 0.027(2) 0.0274(13) 0.0194(10) 0.0061(8) -0.0001(10) 0.0007(12)
O4 0.0140(11) 0.0229(12) 0.0160(11) 0.0049(9) 0.0076(9) 0.0029(9)
S1A 0.0477(12) 0.0210(10) 0.0334(10) -0.0067(7) 0.0196(8) 0.0037(8)
O1 0.0213(12) 0.0203(12) 0.0152(11) -0.0001(9) 0.0060(10) 0.0068(9)
O2 0.0175(11) 0.0152(11) 0.0141(11) -0.0006(8) 0.0059(9) 0.0022(8)
O8 0.0130(11) 0.0188(12) 0.0175(12) 0.0010(9) 0.0069(9) 0.0017(8)
O5 0.0224(13) 0.0207(13) 0.0272(14) 0.0071(10) -0.0025(11) -0.0104(10)
S3 0.0518(15) 0.0234(8) 0.0347(9) -0.0090(6) 0.0136(10) 0.0014(8)
O3 0.0139(11) 0.0158(11) 0.0134(11) 0.0014(8) 0.0064(9) 0.0022(8)
O6 0.0427(15) 0.0204(13) 0.0273(13) 0.0022(10) 0.0219(12) 0.0109(11)
O7 0.0131(11) 0.0231(12) 0.0191(12) 0.0047(9) 0.0074(9) 0.0036(9)
C1 0.0142(15) 0.0164(16) 0.0192(17) -0.0016(12) 0.0088(13) -0.0006(12)
C11 0.0167(16) 0.0113(15) 0.0102(15) 0.0009(11) -0.0009(13) -0.0008(12)
C6 0.0156(15) 0.0134(15) 0.0143(15) -0.0008(11) 0.0084(12) 0.0032(12)
C2 0.0174(16) 0.0167(16) 0.0177(16) -0.0031(12) 0.0104(13) -0.0022(12)
C12 0.0138(15) 0.0151(16) 0.0148(15) -0.0025(11) 0.0021(13) 0.0029(11)
C7 0.0185(16) 0.0143(16) 0.0133(15) -0.0009(11) 0.0042(13) 0.0047(12)
C4 0.0205(18) 0.031(2) 0.0236(18) -0.0063(15) 0.0079(15) 0.0032(14)
C8 0.0231(18) 0.0227(18) 0.0228(18) 0.0028(13) 0.0040(15) -0.0016(14)
C10 0.0259(18) 0.0258(18) 0.0160(17) 0.0053(13) 0.0076(15) 0.0023(14)
C3 0.042(2) 0.0241(19) 0.0250(19) -0.0011(15) 0.0124(17) 0.0094(16)
C15 0.036(2) 0.0193(17) 0.0270(19) -0.0054(13) 0.0103(16) -0.0098(14)
C13 0.035(2) 0.037(2) 0.0190(18) -0.0001(15) 0.0085(16) 0.0119(16)
C5 0.010(2) 0.015(3) 0.015(2) 0.0047(19) -0.0012(17) -0.0053(18)
C5A 0.010(2) 0.015(3) 0.015(2) 0.0047(19) -0.0012(17) -0.0053(18)
C14 0.015(3) 0.038(2) 0.030(3) -0.002(2) 0.009(3) 0.014(2)
C14A 0.015(3) 0.038(2) 0.030(3) -0.002(2) 0.009(3) 0.014(2)
C9 0.021(8) 0.027(6) 0.035(8) -0.005(5) 0.011(7) 0.004(4)
C9A 0.021(8) 0.027(6) 0.035(8) -0.005(5) 0.011(7) 0.004(4)
O9 0.037(3) 0.041(4) 0.018(3) 0.009(2) 0.007(3) 0.012(3)

loop_
_atom_type_symbol
_atom_type_description
_atom_type_scat_dispersion_real
_atom_type_scat_dispersion_imag
_atom_type_scat_source
C C 0.0033 0.0016 'International Tables Vol C Tables 4.2.6.8 and 6.1.1.4'
H H 0.0000 0.0000 'International Tables Vol C Tables 4.2.6.8 and 6.1.1.4'
Er Er -0.2586 4.9576 'International Tables Vol C Tables 4.2.6.8 and 6.1.1.4'
O O 0.0106 0.0060 'International Tables Vol C Tables 4.2.6.8 and 6.1.1.4'
S S 0.1246 0.1234 'International Tables Vol C Tables 4.2.6.8 and 6.1.1.4'

loop_
_geom_angle_atom_site_label_1
_geom_angle_atom_site_label_2
_geom_angle_atom_site_label_3
_geom_angle
_geom_angle_site_symmetry_1
_geom_angle_site_symmetry_3
_geom_angle_publ_flag
O4 Er1 O1 135.08(8) . . ?
O4 Er1 O2 87.28(7) . . ?
O4 Er1 O3 53.71(7) . . ?
O1 Er1 O3 121.56(7) . . ?
O2 Er1 O1 54.18(7) . . ?
O2 Er1 O3 73.84(7) . . ?
O8 Er1 O4 128.92(7) . . ?
O8 Er1 O1 75.02(8) . . ?
O8 Er1 O2 84.84(8) . . ?
O8 Er1 O3 75.69(7) . . ?
O8 Er1 O7 85.13(7) . . ?
O5 Er1 O4 75.86(8) . . ?
O5 Er1 O1 82.92(9) . . ?
O5 Er1 O2 92.28(9) . . ?
O5 Er1 O8 154.70(8) . . ?
O5 Er1 O3 127.60(8) . . ?
O5 Er1 O6 114.36(10) . 3_766 ?
O5 Er1 O7 76.71(8) . . ?
O6 Er1 O4 85.54(8) 3_766 . ?
O6 Er1 O1 139.38(8) 3_766 . ?
O6 Er1 O2 149.62(8) 3_766 . ?
O6 Er1 O8 76.99(9) 3_766 . ?
O6 Er1 O3 78.15(8) 3_766 . ?
O6 Er1 O7 75.48(8) 3_766 . ?
O7 Er1 O4 136.10(8) . . ?
O7 Er1 O1 73.36(8) . . ?
O7 Er1 O2 127.42(8) . . ?
O7 Er1 O3 150.25(7) . . ?
C13 S3A C14A 98.6(4) . . ?
C8 S2A C9A 93.0(9) . . ?
C3 S1 C5 94.5(4) . . ?
C9 S2 C10 92.2(10) . . ?
C6 O4 Er1 94.13(18) . . ?
C4 S1A C5A 96.3(5) . . ?
C1 O1 Er1 92.13(19) . . ?
C1 O2 Er1 93.38(18) . . ?
Er1 O8 H8A 107.5 . . ?
Er1 O8 H8B 111.0 . . ?
H8A O8 H8B 104.6 . . ?
C11 O5 Er1 167.1(2) . . ?
C14 S3 C15 98.7(5) . . ?
C6 O3 Er1 92.72(18) . . ?
C11 O6 Er1 124.1(2) . 3_766 ?
Er1 O7 H7A 111.1 . . ?
Er1 O7 H7B 108.4 . . ?
H7A O7 H7B 104.6 . . ?
O1 C1 O2 119.9(3) . . ?
O1 C1 C2 120.2(3) . . ?
O2 C1 C2 119.9(3) . . ?
O5 C11 C12 118.7(3) . . ?
O6 C11 O5 123.6(3) . . ?
O6 C11 C12 117.6(3) . . ?
O4 C6 C7 120.6(3) . . ?
O3 C6 O4 118.9(3) . . ?
O3 C6 C7 120.5(3) . . ?
C4 C2 C1 123.8(3) . . ?
C3 C2 C1 124.1(3) . . ?
C3 C2 C4 112.0(3) . . ?
C15 C12 C11 124.3(3) . . ?
C15 C12 C13 112.1(3) . . ?
C13 C12 C11 123.6(3) . . ?
C8 C7 C6 123.0(3) . . ?
C8 C7 C10 112.5(3) . . ?
C10 C7 C6 124.3(3) . . ?
S1A C4 H4B 125.5 . . ?
C2 C4 S1A 108.9(3) . . ?
C2 C4 H4B 125.5 . . ?
C2 C4 H4A 121.7 . . ?
C5 C4 C2 116.6(4) . . ?
C5 C4 H4A 121.7 . . ?
S2A C8 H8AA 122.8 . . ?
C7 C8 S2A 114.3(4) . . ?
C7 C8 H8AA 122.8 . . ?
C7 C8 H8BB 125.8 . . ?
C7 C8 C9 108.3(12) . . ?
C9 C8 H8BB 125.8 . . ?
S2 C10 H10A 123.4 . . ?
C7 C10 S2 113.2(4) . . ?
C7 C10 H10A 123.4 . . ?
C7 C10 H10 123.1 . . ?
C7 C10 C9A 113.7(10) . . ?
C9A C10 H10 123.1 . . ?
S1 C3 H3A 124.9 . . ?
C2 C3 S1 110.2(3) . . ?
C2 C3 H3A 124.9 . . ?
C2 C3 H3B 121.3 . . ?
C2 C3 C5A 117.4(6) . . ?
C5A C3 H3B 121.3 . . ?
S3 C15 H15A 121.0 . . ?
C12 C15 S3 117.9(4) . . ?
C12 C15 H15A 121.0 . . ?
C12 C15 H15 125.9 . . ?
C12 C15 C14A 108.2(6) . . ?
C14A C15 H15 125.9 . . ?
S3A C13 H13 120.6 . . ?
C12 C13 S3A 118.9(3) . . ?
C12 C13 H13 120.6 . . ?
C12 C13 H13A 130.9 . . ?
C12 C13 C14 98.1(4) . . ?
C14 C13 H13A 130.9 . . ?
S1 C5 H5 127.0 . . ?
C4 C5 S1 106.1(6) . . ?
C4 C5 H5 127.0 . . ?
S1A C5A H5A 128.5 . . ?
C3 C5A S1A 103.1(8) . . ?
C3 C5A H5A 128.5 . . ?
S3 C14 C13 109.1(6) . . ?
S3 C14 H14 125.4 . . ?
C13 C14 H14 125.4 . . ?
S3A C14A H14A 129.1 . . ?
C15 C14A S3A 101.8(7) . . ?
C15 C14A H14A 129.1 . . ?
S2 C9 H9 123.6 . . ?
C8 C9 S2 112.8(19) . . ?
C8 C9 H9 123.6 . . ?
S2A C9A H9A 126.9 . . ?
C10 C9A S2A 106.2(14) . . ?
C10 C9A H9A 126.9 . . ?
H9B O9 H9C 104.5 . . ?

loop_
_geom_bond_atom_site_label_1
_geom_bond_atom_site_label_2
_geom_bond_distance
_geom_bond_site_symmetry_2
_geom_bond_publ_flag
Er1 O4 2.394(2) . ?
Er1 O1 2.426(2) . ?
Er1 O2 2.398(2) . ?
Er1 O8 2.330(2) . ?
Er1 O5 2.229(2) . ?
Er1 O3 2.433(2) . ?
Er1 O6 2.283(2) 3_766 ?
Er1 O7 2.385(2) . ?
S3A C13 1.539(4) . ?
S3A C14A 1.719(14) . ?
S2A C8 1.618(6) . ?
S2A C9A 1.82(3) . ?
S1 C3 1.704(4) . ?
S1 C5 1.750(8) . ?
S2 C10 1.672(7) . ?
S2 C9 1.65(3) . ?
O4 C6 1.274(4) . ?
S1A C4 1.695(5) . ?
S1A C5A 1.750(10) . ?
O1 C1 1.268(4) . ?
O2 C1 1.269(4) . ?
O8 H8A 0.8588 . ?
O8 H8B 0.8528 . ?
O5 C11 1.254(4) . ?
S3 C15 1.564(5) . ?
S3 C14 1.411(12) . ?
O3 C6 1.258(4) . ?
O6 C11 1.249(4) . ?
O7 H7A 0.8614 . ?
O7 H7B 0.8629 . ?
C1 C2 1.481(4) . ?
C11 C12 1.487(4) . ?
C6 C7 1.476(4) . ?
C2 C4 1.395(5) . ?
C2 C3 1.384(5) . ?
C12 C15 1.385(5) . ?
C12 C13 1.397(5) . ?
C7 C8 1.390(5) . ?
C7 C10 1.396(5) . ?
C4 H4B 0.9500 . ?
C4 H4A 0.9500 . ?
C4 C5 1.387(10) . ?
C8 H8AA 0.9500 . ?
C8 H8BB 0.9500 . ?
C8 C9 1.47(2) . ?
C10 H10A 0.9500 . ?
C10 H10 0.9500 . ?
C10 C9A 1.41(2) . ?
C3 H3A 0.9500 . ?
C3 H3B 0.9500 . ?
C3 C5A 1.415(12) . ?
C15 H15A 0.9500 . ?
C15 H15 0.9500 . ?
C15 C14A 1.713(10) . ?
C13 H13 0.9500 . ?
C13 H13A 0.9500 . ?
C13 C14 1.822(10) . ?
C5 H5 0.9500 . ?
C5A H5A 0.9500 . ?
C14 H14 0.9500 . ?
C14A H14A 0.9500 . ?
C9 H9 0.9500 . ?
C9A H9A 0.9500 . ?
O9 H9B 0.8484 . ?
O9 H9C 0.8521 . ?

loop_
_geom_torsion_atom_site_label_1
_geom_torsion_atom_site_label_2
_geom_torsion_atom_site_label_3
_geom_torsion_atom_site_label_4
_geom_torsion
_geom_torsion_site_symmetry_1
_geom_torsion_site_symmetry_2
_geom_torsion_site_symmetry_3
_geom_torsion_site_symmetry_4
_geom_torsion_publ_flag
Er1 O4 C6 O3 -7.3(3) . . . . ?
Er1 O4 C6 C7 169.8(2) . . . . ?
Er1 O1 C1 O2 6.1(3) . . . . ?
Er1 O1 C1 C2 -171.9(3) . . . . ?
Er1 O2 C1 O1 -6.1(3) . . . . ?
Er1 O2 C1 C2 171.8(3) . . . . ?
Er1 O5 C11 O6 -75.1(11) . . . . ?
Er1 O5 C11 C12 105.3(11) . . . . ?
Er1 O3 C6 O4 7.2(3) . . . . ?
Er1 O3 C6 C7 -169.9(2) . . . . ?
Er1 O6 C11 O5 -2.9(4) 3_766 . . . ?
Er1 O6 C11 C12 176.70(19) 3_766 . . . ?
O4 C6 C7 C8 -179.7(3) . . . . ?
O4 C6 C7 C10 -4.8(5) . . . . ?
O1 C1 C2 C4 6.8(5) . . . . ?
O1 C1 C2 C3 -176.7(3) . . . . ?
O2 C1 C2 C4 -171.2(3) . . . . ?
O2 C1 C2 C3 5.3(5) . . . . ?
O5 C11 C12 C15 -164.8(3) . . . . ?
O5 C11 C12 C13 15.0(4) . . . . ?
O3 C6 C7 C8 -2.6(5) . . . . ?
O3 C6 C7 C10 172.3(3) . . . . ?
O6 C11 C12 C15 15.6(4) . . . . ?
O6 C11 C12 C13 -164.6(3) . . . . ?
C1 C2 C4 S1A 173.5(3) . . . . ?
C1 C2 C4 C5 -180.0(5) . . . . ?
C1 C2 C3 S1 -174.9(3) . . . . ?
C1 C2 C3 C5A 175.3(6) . . . . ?
C11 C12 C15 S3 -178.6(3) . . . . ?
C11 C12 C15 C14A 174.0(5) . . . . ?
C11 C12 C13 S3A -177.1(3) . . . . ?
C11 C12 C13 C14 168.5(4) . . . . ?
C6 C7 C8 S2A 173.6(3) . . . . ?
C6 C7 C8 C9 -179.0(9) . . . . ?
C6 C7 C10 S2 -174.5(4) . . . . ?
C6 C7 C10 C9A -177.1(10) . . . . ?
C2 C4 C5 S1 -6.4(7) . . . . ?
C2 C3 C5A S1A 14.4(9) . . . . ?
C12 C15 C14A S3A 6.5(6) . . . . ?
C12 C13 C14 S3 20.4(6) . . . . ?
C7 C8 C9 S2 -10.1(17) . . . . ?
C7 C10 C9A S2A 4.1(15) . . . . ?
C4 S1A C5A C3 -13.6(7) . . . . ?
C4 C2 C3 S1 1.9(4) . . . . ?
C4 C2 C3 C5A -7.9(7) . . . . ?
C8 S2A C9A C10 -4.3(13) . . . . ?
C8 C7 C10 S2 0.9(5) . . . . ?
C8 C7 C10 C9A -1.8(11) . . . . ?
C10 S2 C9 C8 9.2(16) . . . . ?
C10 C7 C8 S2A -1.8(4) . . . . ?
C10 C7 C8 C9 5.6(10) . . . . ?
C3 S1 C5 C4 6.2(6) . . . . ?
C3 C2 C4 S1A -3.4(4) . . . . ?
C3 C2 C4 C5 3.2(6) . . . . ?
C15 S3 C14 C13 -18.1(5) . . . . ?
C15 C12 C13 S3A 2.7(4) . . . . ?
C15 C12 C13 C14 -11.6(4) . . . . ?
C13 S3A C14A C15 -4.5(6) . . . . ?
C13 C12 C15 S3 1.6(5) . . . . ?
C13 C12 C15 C14A -5.9(6) . . . . ?
C5 S1 C3 C2 -4.8(5) . . . . ?
C5A S1A C4 C2 10.3(5) . . . . ?
C14 S3 C15 C12 12.6(5) . . . . ?
C14A S3A C13 C12 1.8(5) . . . . ?
C9 S2 C10 C7 -5.9(11) . . . . ?
C9A S2A C8 C7 3.6(9) . . . . ?
